data_1508920
loop_
_publ_author_name
'Wei, Ruirui'
'Song, Panshu'
'Tong, Aijun'

_publ_section_title
;
 Reversible Thermochromism of Aggregation-Induced Emission-Active
 Benzophenone Azine Based on Polymorph-Dependent Excited-State
 Intramolecular Proton Transfer Fluorescence
;
_journal_issue 7
_journal_name_full 'The Journal of Physical Chemistry C'
_journal_page_first 3467
_journal_paper_doi 10.1021/jp311020w
_journal_volume 117
_journal_year 2013
_chemical_formula_moiety 'C28 H24 N2 O4'
_chemical_formula_sum 'C28 H24 N2 O4'
_chemical_formula_weight 452.49
_chemical_name_systematic
; 
 ? 
;
_space_group_IT_number 14
_symmetry_cell_setting monoclinic
_symmetry_space_group_name_Hall '-P 2ybc'
_symmetry_space_group_name_H-M 'P 1 21/c 1'
_atom_sites_solution_hydrogens geom
_atom_sites_solution_primary direct
_atom_sites_solution_secondary difmap
_audit_creation_method SHELXL-97
_cell_angle_alpha 90.00
_cell_angle_beta 107.093(11)
_cell_angle_gamma 90.00
_cell_formula_units_Z 4
_cell_length_a 11.1250(10)
_cell_length_b 21.323(6)
_cell_length_c 10.4804(12)
_cell_measurement_reflns_used 2324
_cell_measurement_temperature 295(2)
_cell_measurement_theta_max 29.4
_cell_measurement_theta_min 3.3
_cell_volume 2376.3(8)
_computing_cell_refinement
;
CrysAlisPro, Agilent Technologies,
Version 1.171.35.11 (release 16-05-2011 CrysAlis171 .NET)
(compiled May 16 2011,17:55:39)
;
_computing_data_collection
;
CrysAlisPro, Agilent Technologies,
Version 1.171.35.11 (release 16-05-2011 CrysAlis171 .NET)
(compiled May 16 2011,17:55:39)
;
_computing_data_reduction
;
CrysAlisPro, Agilent Technologies,
Version 1.171.35.11 (release 16-05-2011 CrysAlis171 .NET)
(compiled May 16 2011,17:55:39)
;
_computing_molecular_graphics 'SHELXTL (Bruker, 1997)'
_computing_publication_material 'SHELXTL (Bruker, 1997)'
_computing_structure_refinement 'SHELXTL (Bruker, 1997)'
_computing_structure_solution 'SHELXTL (Bruker, 1997)'
_diffrn_ambient_temperature 295(2)
_diffrn_detector_area_resol_mean 16.0971
_diffrn_measured_fraction_theta_full 0.998
_diffrn_measured_fraction_theta_max 0.998
_diffrn_measurement_device_type 'Xcalibur, Eos, Gemini'
_diffrn_measurement_method '\w scans'
_diffrn_radiation_monochromator graphite
_diffrn_radiation_source 'Enhance (Mo) X-ray Source'
_diffrn_radiation_type MoK\a
_diffrn_radiation_wavelength 0.71073
_diffrn_reflns_av_R_equivalents 0.0312
_diffrn_reflns_av_sigmaI/netI 0.0465
_diffrn_reflns_limit_h_max 13
_diffrn_reflns_limit_h_min -13
_diffrn_reflns_limit_k_max 23
_diffrn_reflns_limit_k_min -26
_diffrn_reflns_limit_l_max 12
_diffrn_reflns_limit_l_min -12
_diffrn_reflns_number 10255
_diffrn_reflns_theta_full 25.99
_diffrn_reflns_theta_max 25.99
_diffrn_reflns_theta_min 3.32
_diffrn_standards_decay_% 0
_diffrn_standards_number 0
_exptl_absorpt_coefficient_mu 0.085
_exptl_absorpt_correction_T_max 0.9507
_exptl_absorpt_correction_T_min 0.9350
_exptl_absorpt_correction_type multi-scan
_exptl_absorpt_process_details
;
CrysAlisPro, Agilent Technologies,
Version 1.171.35.11 (release 16-05-2011 CrysAlis171 .NET)
(compiled May 16 2011,17:55:39)
Empirical absorption correction using spherical harmonics,
 implemented in SCALE3 ABSPACK scaling algorithm.
;
_exptl_crystal_colour yellow
_exptl_crystal_density_diffrn 1.265
_exptl_crystal_density_meas ?
_exptl_crystal_density_method 'not measured'
_exptl_crystal_description prism
_exptl_crystal_F_000 952
_exptl_crystal_size_max 0.80
_exptl_crystal_size_mid 0.70
_exptl_crystal_size_min 0.60
_refine_diff_density_max 0.170
_refine_diff_density_min -0.211
_refine_diff_density_rms 0.034
_refine_ls_extinction_coef 0.070(3)
_refine_ls_extinction_expression Fc^*^=kFc[1+0.001xFc^2^\l^3^/sin(2\q)]^-1/4^
_refine_ls_extinction_method SHELXL
_refine_ls_goodness_of_fit_ref 1.024
_refine_ls_hydrogen_treatment constr
_refine_ls_matrix_type full
_refine_ls_number_parameters 312
_refine_ls_number_reflns 4666
_refine_ls_number_restraints 0
_refine_ls_restrained_S_all 1.024
_refine_ls_R_factor_all 0.0916
_refine_ls_R_factor_gt 0.0562
_refine_ls_shift/su_max 0.000
_refine_ls_shift/su_mean 0.000
_refine_ls_structure_factor_coef Fsqd
_refine_ls_weighting_details 'calc w=1/[\s^2^(Fo^2^)+(0.0483P)^2^+0.6119P] where P=(Fo^2^+2Fc^2^)/3'
_refine_ls_weighting_scheme calc
_refine_ls_wR_factor_gt 0.1198
_refine_ls_wR_factor_ref 0.1392
_reflns_number_gt 3039
_reflns_number_total 4666
_reflns_threshold_expression >2sigma(I)
_cod_data_source_file jp311020w_si_002.cif
_cod_data_source_block 1-Crys.(G)
_cod_depositor_comments
;
The following automatic conversions were performed:

'_exptl_crystal_density_meas' value 'none' was changed to '?' - the
value is perceived as not measured.

Automatic conversion script
Id: cif_fix_values 3008 2015-01-20 13:52:24Z robertas 
;
_cod_original_cell_volume 2376.3(7)
_cod_original_sg_symbol_H-M P2(1)/c
_cod_database_code 1508920

loop_
_symmetry_equiv_pos_as_xyz
'x, y, z'
'-x, y+1/2, -z+1/2'
'-x, -y, -z'
'x, -y-1/2, z-1/2'

loop_
_atom_site_label
_atom_site_type_symbol
_atom_site_fract_x
_atom_site_fract_y
_atom_site_fract_z
_atom_site_U_iso_or_equiv
_atom_site_adp_type
_atom_site_occupancy
_atom_site_symmetry_multiplicity
_atom_site_calc_flag
_atom_site_refinement_flags
N2 N 0.30178(15) 0.17716(8) 0.57456(17) 0.0510(5) Uani 1 1 d .
N1 N 0.41566(15) 0.16125(8) 0.66834(17) 0.0518(5) Uani 1 1 d .
O2 O 0.88595(13) 0.02063(8) 1.06081(15) 0.0663(5) Uani 1 1 d .
O1 O 0.64128(14) 0.18723(7) 0.81343(17) 0.0698(5) Uani 1 1 d .
H1 H 0.5715 0.1944 0.7618 0.105 Uiso 1 1 calc R
C1 C 0.43308(18) 0.10162(9) 0.69316(19) 0.0438(5) Uani 1 1 d .
C16 C 0.17287(17) 0.25784(9) 0.45040(19) 0.0435(5) Uani 1 1 d .
C4 C 0.76430(18) 0.10563(11) 0.9316(2) 0.0524(6) Uani 1 1 d .
H4 H 0.8295 0.1341 0.9641 0.063 Uiso 1 1 calc R
C2 C 0.55306(18) 0.08302(9) 0.78896(18) 0.0442(5) Uani 1 1 d .
O3 O 0.08847(17) 0.15341(8) 0.4003(2) 0.0934(7) Uani 1 1 d .
H3 H 0.1542 0.1453 0.4582 0.140 Uiso 1 1 calc R
C22 C 0.37998(17) 0.28441(9) 0.62582(18) 0.0396(5) Uani 1 1 d .
C8 C 0.33861(17) 0.05325(9) 0.62794(18) 0.0415(5) Uani 1 1 d .
C15 C 0.28620(17) 0.23713(9) 0.55202(18) 0.0409(5) Uani 1 1 d .
C3 C 0.65133(19) 0.12579(10) 0.8430(2) 0.0485(5) Uani 1 1 d .
C21 C 0.15254(19) 0.32146(10) 0.4189(2) 0.0546(6) Uani 1 1 d .
H21 H 0.2105 0.3506 0.4671 0.065 Uiso 1 1 calc R
C17 C 0.0812(2) 0.21552(10) 0.3778(2) 0.0563(6) Uani 1 1 d .
C6 C 0.6843(2) 0.00126(11) 0.9204(2) 0.0617(6) Uani 1 1 d .
H6 H 0.6947 -0.0405 0.9467 0.074 Uiso 1 1 calc R
C18 C -0.0223(2) 0.23722(11) 0.2766(2) 0.0654(7) Uani 1 1 d .
H18 H -0.0824 0.2089 0.2288 0.078 Uiso 1 1 calc R
O4 O -0.13266(15) 0.32489(8) 0.14879(18) 0.0842(6) Uani 1 1 d .
C7 C 0.5739(2) 0.02079(10) 0.8310(2) 0.0575(6) Uani 1 1 d .
H7 H 0.5107 -0.0085 0.7972 0.069 Uiso 1 1 calc R
C25 C 0.5581(2) 0.36900(11) 0.7685(3) 0.0675(7) Uani 1 1 d .
H25 H 0.6182 0.3972 0.8167 0.081 Uiso 1 1 calc R
C20 C 0.0509(2) 0.34248(11) 0.3202(2) 0.0632(6) Uani 1 1 d .
H20 H 0.0402 0.3852 0.3022 0.076 Uiso 1 1 calc R
C19 C -0.0361(2) 0.29981(11) 0.2471(2) 0.0585(6) Uani 1 1 d .
C11 C 0.1641(2) -0.03786(12) 0.5066(3) 0.0690(7) Uani 1 1 d .
H11 H 0.1060 -0.0686 0.4667 0.083 Uiso 1 1 calc R
C5 C 0.78013(19) 0.04411(11) 0.9712(2) 0.0523(6) Uani 1 1 d .
C9 C 0.2476(2) 0.03421(12) 0.6846(2) 0.0610(6) Uani 1 1 d .
H9 H 0.2447 0.0518 0.7649 0.073 Uiso 1 1 calc R
C26 C 0.5569(2) 0.35136(13) 0.6438(3) 0.0747(8) Uani 1 1 d .
H26 H 0.6160 0.3679 0.6061 0.090 Uiso 1 1 calc R
C12 C 0.2535(2) -0.01948(12) 0.4493(2) 0.0676(7) Uani 1 1 d .
H12 H 0.2559 -0.0376 0.3694 0.081 Uiso 1 1 calc R
C10 C 0.1608(2) -0.01071(13) 0.6231(3) 0.0729(7) Uani 1 1 d .
H10 H 0.0990 -0.0226 0.6617 0.087 Uiso 1 1 calc R
C13 C 0.3406(2) 0.02598(11) 0.5090(2) 0.0567(6) Uani 1 1 d .
H13 H 0.4010 0.0383 0.4687 0.068 Uiso 1 1 calc R
C23 C 0.3813(2) 0.30321(11) 0.7514(2) 0.0586(6) Uani 1 1 d .
H23 H 0.3214 0.2876 0.7892 0.070 Uiso 1 1 calc R
C14 C 0.9868(2) 0.06303(14) 1.1193(2) 0.0774(8) Uani 1 1 d .
H14A H 0.9582 0.0947 1.1687 0.116 Uiso 1 1 calc R
H14B H 1.0143 0.0825 1.0501 0.116 Uiso 1 1 calc R
H14C H 1.0554 0.0404 1.1783 0.116 Uiso 1 1 calc R
C27 C 0.4688(2) 0.30915(12) 0.5723(2) 0.0632(6) Uani 1 1 d .
H27 H 0.4693 0.2973 0.4871 0.076 Uiso 1 1 calc R
C24 C 0.4710(3) 0.34514(12) 0.8222(2) 0.0713(7) Uani 1 1 d .
H24 H 0.4716 0.3571 0.9077 0.086 Uiso 1 1 calc R
C28 C -0.2170(3) 0.28261(15) 0.0599(3) 0.1102(12) Uani 1 1 d .
H28A H -0.2594 0.2575 0.1093 0.165 Uiso 1 1 calc R
H28B H -0.1703 0.2559 0.0180 0.165 Uiso 1 1 calc R
H28C H -0.2777 0.3061 -0.0071 0.165 Uiso 1 1 calc R

loop_
_atom_site_aniso_label
_atom_site_aniso_U_11
_atom_site_aniso_U_22
_atom_site_aniso_U_33
_atom_site_aniso_U_23
_atom_site_aniso_U_13
_atom_site_aniso_U_12
N2 0.0479(9) 0.0360(11) 0.0554(10) -0.0003(8) -0.0060(8) 0.0024(8)
N1 0.0478(9) 0.0408(11) 0.0533(10) 0.0004(8) -0.0059(8) 0.0040(8)
O2 0.0539(9) 0.0701(12) 0.0612(9) 0.0010(8) -0.0041(7) 0.0184(8)
O1 0.0599(9) 0.0421(10) 0.0857(12) 0.0044(8) -0.0123(8) -0.0041(8)
C1 0.0488(11) 0.0336(12) 0.0443(10) -0.0013(9) 0.0064(9) 0.0034(9)
C16 0.0430(10) 0.0354(12) 0.0466(10) -0.0021(9) 0.0049(9) 0.0027(9)
C4 0.0441(11) 0.0509(15) 0.0543(12) -0.0077(11) 0.0021(10) -0.0011(10)
C2 0.0469(11) 0.0367(12) 0.0432(10) -0.0014(9) 0.0039(9) 0.0023(9)
O3 0.0865(13) 0.0374(10) 0.1117(15) 0.0036(10) -0.0400(11) -0.0049(9)
C22 0.0413(10) 0.0334(11) 0.0393(10) 0.0021(8) 0.0044(8) 0.0043(8)
C8 0.0422(10) 0.0322(11) 0.0433(10) 0.0026(9) 0.0022(9) 0.0064(8)
C15 0.0424(10) 0.0343(12) 0.0431(10) -0.0025(9) 0.0079(8) 0.0008(9)
C3 0.0514(11) 0.0388(13) 0.0490(11) -0.0016(10) 0.0052(9) 0.0042(10)
C21 0.0506(12) 0.0388(13) 0.0633(13) -0.0006(10) -0.0002(10) -0.0024(10)
C17 0.0539(12) 0.0366(13) 0.0633(13) -0.0012(10) -0.0063(11) 0.0010(10)
C6 0.0639(14) 0.0430(14) 0.0664(14) 0.0083(11) 0.0009(12) 0.0087(11)
C18 0.0577(13) 0.0472(15) 0.0692(14) -0.0029(12) -0.0159(11) -0.0059(12)
O4 0.0713(11) 0.0629(13) 0.0868(12) 0.0159(10) -0.0260(9) 0.0050(9)
C7 0.0574(13) 0.0403(13) 0.0633(13) 0.0010(11) -0.0001(11) -0.0002(11)
C25 0.0683(15) 0.0432(15) 0.0713(16) -0.0002(12) -0.0101(13) -0.0084(12)
C20 0.0608(13) 0.0398(14) 0.0749(15) 0.0102(12) -0.0020(12) 0.0049(11)
C19 0.0525(12) 0.0494(15) 0.0604(13) 0.0087(11) -0.0037(11) 0.0071(11)
C11 0.0543(14) 0.0519(16) 0.0825(18) -0.0047(14) -0.0085(13) -0.0039(12)
C5 0.0498(12) 0.0541(15) 0.0471(11) -0.0005(10) 0.0052(9) 0.0149(11)
C9 0.0602(13) 0.0627(16) 0.0612(13) -0.0092(12) 0.0195(11) -0.0015(12)
C26 0.0612(15) 0.076(2) 0.0868(19) -0.0038(15) 0.0212(14) -0.0223(14)
C12 0.0791(16) 0.0559(16) 0.0558(13) -0.0153(12) 0.0013(13) 0.0014(14)
C10 0.0535(14) 0.0750(19) 0.0917(19) -0.0010(16) 0.0239(13) -0.0104(13)
C13 0.0650(13) 0.0514(15) 0.0526(12) -0.0059(11) 0.0156(11) -0.0039(11)
C23 0.0748(15) 0.0540(15) 0.0499(12) -0.0051(11) 0.0229(11) -0.0082(12)
C14 0.0536(13) 0.094(2) 0.0683(15) -0.0026(15) -0.0076(12) 0.0123(14)
C27 0.0651(14) 0.0703(17) 0.0573(13) -0.0130(12) 0.0228(12) -0.0171(13)
C24 0.1014(19) 0.0569(17) 0.0461(12) -0.0131(12) 0.0068(13) -0.0054(15)
C28 0.091(2) 0.089(2) 0.101(2) 0.0089(18) -0.0488(18) -0.0003(18)

loop_
_atom_type_symbol
_atom_type_description
_atom_type_scat_dispersion_real
_atom_type_scat_dispersion_imag
_atom_type_scat_source
C C 0.0033 0.0016 'International Tables Vol C Tables 4.2.6.8 and 6.1.1.4'
H H 0.0000 0.0000 'International Tables Vol C Tables 4.2.6.8 and 6.1.1.4'
N N 0.0061 0.0033 'International Tables Vol C Tables 4.2.6.8 and 6.1.1.4'
O O 0.0106 0.0060 'International Tables Vol C Tables 4.2.6.8 and 6.1.1.4'

loop_
_geom_angle_atom_site_label_1
_geom_angle_atom_site_label_2
_geom_angle_atom_site_label_3
_geom_angle
C15 N2 N1 114.23(17)
C1 N1 N2 115.38(17)
C5 O2 C14 118.12(19)
C3 O1 H1 109.5
N1 C1 C2 116.90(18)
N1 C1 C8 122.83(17)
C2 C1 C8 120.26(17)
C21 C16 C17 116.95(18)
C21 C16 C15 120.73(18)
C17 C16 C15 122.30(18)
C5 C4 C3 120.5(2)
C5 C4 H4 119.8
C3 C4 H4 119.8
C7 C2 C3 116.81(18)
C7 C2 C1 120.38(18)
C3 C2 C1 122.80(18)
C17 O3 H3 109.5
C23 C22 C27 118.2(2)
C23 C22 C15 120.20(18)
C27 C22 C15 121.58(17)
C9 C8 C13 118.3(2)
C9 C8 C1 121.06(18)
C13 C8 C1 120.66(18)
N2 C15 C16 118.02(18)
N2 C15 C22 122.24(17)
C16 C15 C22 119.73(17)
O1 C3 C4 116.89(19)
O1 C3 C2 122.46(18)
C4 C3 C2 120.6(2)
C20 C21 C16 122.6(2)
C20 C21 H21 118.7
C16 C21 H21 118.7
O3 C17 C18 117.0(2)
O3 C17 C16 122.73(18)
C18 C17 C16 120.3(2)
C7 C6 C5 119.7(2)
C7 C6 H6 120.2
C5 C6 H6 120.2
C19 C18 C17 120.5(2)
C19 C18 H18 119.7
C17 C18 H18 119.7
C19 O4 C28 117.8(2)
C6 C7 C2 122.5(2)
C6 C7 H7 118.8
C2 C7 H7 118.8
C24 C25 C26 119.4(2)
C24 C25 H25 120.3
C26 C25 H25 120.3
C21 C20 C19 119.5(2)
C21 C20 H20 120.2
C19 C20 H20 120.2
O4 C19 C18 124.5(2)
O4 C19 C20 115.4(2)
C18 C19 C20 120.15(19)
C12 C11 C10 119.3(2)
C12 C11 H11 120.4
C10 C11 H11 120.4
O2 C5 C4 124.5(2)
O2 C5 C6 115.6(2)
C4 C5 C6 119.88(19)
C8 C9 C10 120.4(2)
C8 C9 H9 119.8
C10 C9 H9 119.8
C25 C26 C27 120.6(2)
C25 C26 H26 119.7
C27 C26 H26 119.7
C11 C12 C13 120.5(2)
C11 C12 H12 119.7
C13 C12 H12 119.7
C11 C10 C9 121.0(2)
C11 C10 H10 119.5
C9 C10 H10 119.5
C8 C13 C12 120.5(2)
C8 C13 H13 119.7
C12 C13 H13 119.7
C22 C23 C24 120.4(2)
C22 C23 H23 119.8
C24 C23 H23 119.8
O2 C14 H14A 109.5
O2 C14 H14B 109.5
H14A C14 H14B 109.5
O2 C14 H14C 109.5
H14A C14 H14C 109.5
H14B C14 H14C 109.5
C22 C27 C26 120.7(2)
C22 C27 H27 119.7
C26 C27 H27 119.7
C25 C24 C23 120.8(2)
C25 C24 H24 119.6
C23 C24 H24 119.6
O4 C28 H28A 109.5
O4 C28 H28B 109.5
H28A C28 H28B 109.5
O4 C28 H28C 109.5
H28A C28 H28C 109.5
H28B C28 H28C 109.5

loop_
_geom_bond_atom_site_label_1
_geom_bond_atom_site_label_2
_geom_bond_distance
N2 C15 1.303(2)
N2 N1 1.398(2)
N1 C1 1.301(2)
O2 C5 1.367(2)
O2 C14 1.431(3)
O1 C3 1.343(2)
O1 H1 0.8200
C1 C2 1.469(3)
C1 C8 1.488(3)
C16 C21 1.399(3)
C16 C17 1.406(3)
C16 C15 1.459(3)
C4 C5 1.372(3)
C4 C3 1.393(3)
C4 H4 0.9300
C2 C7 1.396(3)
C2 C3 1.408(3)
O3 C17 1.344(3)
O3 H3 0.8200
C22 C23 1.372(3)
C22 C27 1.376(3)
C22 C15 1.493(3)
C8 C9 1.377(3)
C8 C13 1.382(3)
C21 C20 1.365(3)
C21 H21 0.9300
C17 C18 1.395(3)
C6 C7 1.371(3)
C6 C5 1.386(3)
C6 H6 0.9300
C18 C19 1.368(3)
C18 H18 0.9300
O4 C19 1.360(2)
O4 C28 1.430(3)
C7 H7 0.9300
C25 C24 1.355(3)
C25 C26 1.357(3)
C25 H25 0.9300
C20 C19 1.384(3)
C20 H20 0.9300
C11 C12 1.361(3)
C11 C10 1.361(3)
C11 H11 0.9300
C9 C10 1.378(3)
C9 H9 0.9300
C26 C27 1.378(3)
C26 H26 0.9300
C12 C13 1.383(3)
C12 H12 0.9300
C10 H10 0.9300
C13 H13 0.9300
C23 C24 1.383(3)
C23 H23 0.9300
C14 H14A 0.9600
C14 H14B 0.9600
C14 H14C 0.9600
C27 H27 0.9300
C24 H24 0.9300
C28 H28A 0.9600
C28 H28B 0.9600
C28 H28C 0.9600

loop_
_geom_torsion_atom_site_label_1
_geom_torsion_atom_site_label_2
_geom_torsion_atom_site_label_3
_geom_torsion_atom_site_label_4
_geom_torsion
C15 N2 N1 C1 179.60(18)
N2 N1 C1 C2 178.62(16)
N2 N1 C1 C8 -0.6(3)
N1 C1 C2 C7 173.60(19)
C8 C1 C2 C7 -7.2(3)
N1 C1 C2 C3 -6.2(3)
C8 C1 C2 C3 173.04(18)
N1 C1 C8 C9 -90.8(3)
C2 C1 C8 C9 90.1(2)
N1 C1 C8 C13 89.6(2)
C2 C1 C8 C13 -89.5(2)
N1 N2 C15 C16 176.86(16)
N1 N2 C15 C22 -2.9(3)
C21 C16 C15 N2 -178.12(19)
C17 C16 C15 N2 0.4(3)
C21 C16 C15 C22 1.6(3)
C17 C16 C15 C22 -179.90(18)
C23 C22 C15 N2 -80.6(3)
C27 C22 C15 N2 97.8(2)
C23 C22 C15 C16 99.6(2)
C27 C22 C15 C16 -81.9(2)
C5 C4 C3 O1 177.26(19)
C5 C4 C3 C2 -2.2(3)
C7 C2 C3 O1 -177.96(19)
C1 C2 C3 O1 1.8(3)
C7 C2 C3 C4 1.5(3)
C1 C2 C3 C4 -178.78(18)
C17 C16 C21 C20 -1.8(3)
C15 C16 C21 C20 176.8(2)
C21 C16 C17 O3 -178.7(2)
C15 C16 C17 O3 2.8(3)
C21 C16 C17 C18 2.0(3)
C15 C16 C17 C18 -176.5(2)
O3 C17 C18 C19 -179.6(2)
C16 C17 C18 C19 -0.3(4)
C5 C6 C7 C2 -0.5(3)
C3 C2 C7 C6 -0.1(3)
C1 C2 C7 C6 -179.9(2)
C16 C21 C20 C19 -0.3(4)
C28 O4 C19 C18 -7.9(4)
C28 O4 C19 C20 172.7(2)
C17 C18 C19 O4 178.8(2)
C17 C18 C19 C20 -1.8(4)
C21 C20 C19 O4 -178.5(2)
C21 C20 C19 C18 2.1(4)
C14 O2 C5 C4 1.0(3)
C14 O2 C5 C6 -178.37(19)
C3 C4 C5 O2 -177.83(18)
C3 C4 C5 C6 1.5(3)
C7 C6 C5 O2 179.20(19)
C7 C6 C5 C4 -0.2(3)
C13 C8 C9 C10 -0.3(3)
C1 C8 C9 C10 -179.9(2)
C24 C25 C26 C27 -0.6(4)
C10 C11 C12 C13 0.4(4)
C12 C11 C10 C9 -1.1(4)
C8 C9 C10 C11 1.0(4)
C9 C8 C13 C12 -0.3(3)
C1 C8 C13 C12 179.29(19)
C11 C12 C13 C8 0.3(3)
C27 C22 C23 C24 -1.0(3)
C15 C22 C23 C24 177.5(2)
C23 C22 C27 C26 0.4(3)
C15 C22 C27 C26 -178.1(2)
C25 C26 C27 C22 0.4(4)
C26 C25 C24 C23 0.0(4)
C22 C23 C24 C25 0.8(4)

loop_
_cod_related_entry_id
_cod_related_entry_database
_cod_related_entry_code
1 ChemSpider 30652114
